data_2220919
loop_
_publ_author_name
'Tamboura, Farba Bouyagui'
'Gaye, Mohamed'
'Sall, Abdou Salam'
'Barry, Aliou Hamady'
'Bah, Youssouph'

_publ_section_title
;Chlorido[<i>N</i>'-(2-oxidobenzilidene)acetohydrazide-\k^2^<i>O</i>,<i>N</i>',<i>O</i>']copper(II)
 dihydrate
;
_journal_coeditor_code SU2089
_journal_issue 2
_journal_name_full 'Acta Crystallographica Section E'
_journal_page_first m160
_journal_page_last m161
_journal_paper_doi 10.1107/S1600536809000105
_journal_volume 65
_journal_year 2009
_chemical_formula_iupac '[Cu (C9 H9 N2 O2) Cl], 2H2 O'
_chemical_formula_moiety 'C9 H9 Cl Cu N2 O2, 2(H2 O)'
_chemical_formula_sum 'C9 H13 Cl Cu N2 O4'
_chemical_formula_weight 312.20
_chemical_name_systematic
;
Chlorido[<i>N</i>'-(2-oxidobenzilidene)acetohydrazide-
\k^2^<i>O</i>,<i>N</i>',<i>O</i>']copper(II) dihydrate
;
_space_group_IT_number 2
_symmetry_cell_setting triclinic
_symmetry_space_group_name_Hall '-P 1'
_symmetry_space_group_name_H-M 'P -1'
_atom_sites_solution_hydrogens geom
_atom_sites_solution_primary direct
_atom_sites_solution_secondary difmap
_audit_creation_method SHELXL-97
_cell_angle_alpha 76.940(11)
_cell_angle_beta 84.645(12)
_cell_angle_gamma 81.903(13)
_cell_formula_units_Z 2
_cell_length_a 6.762(2)
_cell_length_b 8.987(2)
_cell_length_c 10.312(3)
_cell_measurement_reflns_used 2138
_cell_measurement_temperature 173(2)
_cell_measurement_theta_max 30.034
_cell_measurement_theta_min 0.998
_cell_volume 603.1(3)
_computing_cell_refinement 'DENZO/SCALEPACK (Otwinowski & Minor, 1997)'
_computing_data_collection 'COLLECT (Nonius, 1998)'
_computing_data_reduction 'DENZO/SCALEPACK (Otwinowski & Minor, 1997)'
_computing_molecular_graphics 'PLATON (Spek, 2003)'
_computing_publication_material 'SHELXL97 (Sheldrick, 2008)'
_computing_structure_refinement 'SHELXL97 (Sheldrick, 2008)'
_computing_structure_solution 'SHELXS97 (Sheldrick, 2008)'
_diffrn_ambient_temperature 173(2)
_diffrn_measured_fraction_theta_full 0.998
_diffrn_measured_fraction_theta_max 0.998
_diffrn_measurement_device 'Nonius KappaCCD'
_diffrn_measurement_method '\p <b>[Please check]</b>'
_diffrn_radiation_monochromator graphite
_diffrn_radiation_source 'fine-focus sealed tube'
_diffrn_radiation_type MoK\a
_diffrn_radiation_wavelength 0.71073
_diffrn_reflns_av_R_equivalents 0.0211
_diffrn_reflns_av_sigmaI/netI 0.0476
_diffrn_reflns_limit_h_max 8
_diffrn_reflns_limit_h_min -9
_diffrn_reflns_limit_k_max 12
_diffrn_reflns_limit_k_min -12
_diffrn_reflns_limit_l_max 14
_diffrn_reflns_limit_l_min -13
_diffrn_reflns_number 5193
_diffrn_reflns_theta_full 30.01
_diffrn_reflns_theta_max 30.01
_diffrn_reflns_theta_min 2.75
_diffrn_standards_decay_% 0
_diffrn_standards_number 0
_exptl_absorpt_coefficient_mu 2.036
_exptl_absorpt_correction_type none
_exptl_crystal_colour green
_exptl_crystal_density_diffrn 1.719
_exptl_crystal_density_method 'not measured'
_exptl_crystal_description prism
_exptl_crystal_F_000 318
_exptl_crystal_size_max 0.16
_exptl_crystal_size_mid 0.12
_exptl_crystal_size_min 0.10
_refine_diff_density_max 0.495
_refine_diff_density_min -0.584
_refine_ls_extinction_method none
_refine_ls_goodness_of_fit_ref 1.060
_refine_ls_hydrogen_treatment mixed
_refine_ls_matrix_type full
_refine_ls_number_parameters 174
_refine_ls_number_reflns 3520
_refine_ls_number_restraints 4
_refine_ls_restrained_S_all 1.062
_refine_ls_R_factor_all 0.0404
_refine_ls_R_factor_gt 0.0315
_refine_ls_shift/su_max 0.036
_refine_ls_shift/su_mean 0.003
_refine_ls_structure_factor_coef Fsqd
_refine_ls_weighting_details 'calc w=1/[s^2^(Fo^2^)+(0.0139P)^2^+0.4006P] where P=(Fo^2^+2Fc^2^)/3'
_refine_ls_weighting_scheme calc
_refine_ls_wR_factor_gt 0.0710
_refine_ls_wR_factor_ref 0.0749
_reflns_number_gt 3036
_reflns_number_total 3520
_reflns_threshold_expression I>2\s(I)
_cod_data_source_file su2089.cif
_cod_data_source_block I
_cod_database_code 2220919
_cod_database_fobs_code 2220919

loop_
_symmetry_equiv_pos_as_xyz
'x, y, z'
'-x, -y, -z'

loop_
_atom_site_type_symbol
_atom_site_label
_atom_site_fract_x
_atom_site_fract_y
_atom_site_fract_z
_atom_site_U_iso_or_equiv
_atom_site_adp_type
_atom_site_calc_flag
_atom_site_refinement_flags
_atom_site_occupancy
_atom_site_disorder_assembly
_atom_site_disorder_group
Cu Cu1 0.70935(3) 0.12114(2) 0.20663(2) 0.01876(7) Uani d . 1 . .
Cl Cl1 0.59285(8) 0.32377(5) 0.29307(5) 0.02773(12) Uani d . 1 . .
O O1 0.6694(2) 0.22971(14) 0.02897(14) 0.0247(3) Uani d . 1 . .
O O2 0.7955(2) -0.00478(15) 0.37823(14) 0.0238(3) Uani d . 1 . .
O O3 0.9689(3) -0.47969(18) 0.23882(18) 0.0330(4) Uani d D 1 . .
O O4 0.2576(3) 0.44891(19) 0.04512(18) 0.0342(4) Uani d D 1 . .
N N1 0.8652(2) -0.18532(18) 0.25675(17) 0.0200(3) Uani d . 1 . .
H H1 0.899(4) -0.273(3) 0.249(3) 0.032(7) Uiso d . 1 . .
N N2 0.7995(2) -0.07024(16) 0.15054(15) 0.0169(3) Uani d . 1 . .
C C1 0.6714(3) 0.1693(2) -0.07799(19) 0.0195(4) Uani d . 1 . .
C C2 0.6135(3) 0.2688(2) -0.1980(2) 0.0229(4) Uani d . 1 . .
H H2 0.5741 0.3749 -0.1995 0.050 Uiso calc . 1 . .
C C3 0.6125(3) 0.2164(2) -0.3137(2) 0.0251(4) Uani d . 1 . .
H H3 0.5735 0.2867 -0.3934 0.050 Uiso calc . 1 . .
C C4 0.6682(3) 0.0608(2) -0.3152(2) 0.0263(4) Uani d . 1 . .
H H4 0.6668 0.0249 -0.3949 0.050 Uiso calc . 1 . .
C C5 0.7249(3) -0.0390(2) -0.1993(2) 0.0231(4) Uani d . 1 . .
H H5 0.7630 -0.1448 -0.1998 0.050 Uiso calc . 1 . .
C C6 0.7283(3) 0.0114(2) -0.07873(19) 0.0189(4) Uani d . 1 . .
C C7 0.7920(3) -0.1029(2) 0.03622(19) 0.0193(4) Uani d . 1 . .
H H7 0.8299 -0.2062 0.0273 0.050 Uiso calc . 1 . .
C C8 0.8581(3) -0.1417(2) 0.37220(19) 0.0210(4) Uani d . 1 . .
C C9 0.9213(3) -0.2590(2) 0.4927(2) 0.0286(4) Uani d . 1 . .
H H9A 0.9653 -0.3581 0.4679 0.050 Uiso calc . 1 . .
H H9B 0.8083 -0.2698 0.5595 0.050 Uiso calc . 1 . .
H H9C 1.0320 -0.2262 0.5298 0.050 Uiso calc . 1 . .
H HW1 1.054(4) -0.504(3) 0.180(2) 0.050(9) Uiso d D 1 . .
H HW2 0.873(4) -0.529(4) 0.240(4) 0.089(13) Uiso d D 1 . .
H HW3 0.286(5) 0.539(2) 0.014(3) 0.067(10) Uiso d D 1 . .
H HW4 0.367(4) 0.398(4) 0.067(4) 0.076(11) Uiso d D 1 . .

loop_
_atom_site_aniso_label
_atom_site_aniso_U_11
_atom_site_aniso_U_22
_atom_site_aniso_U_33
_atom_site_aniso_U_12
_atom_site_aniso_U_13
_atom_site_aniso_U_23
Cu1 0.02308(13) 0.01631(12) 0.01686(13) -0.00064(8) -0.00474(9) -0.00321(8)
Cl1 0.0375(3) 0.0199(2) 0.0257(3) 0.00195(19) -0.0029(2) -0.00765(18)
O1 0.0400(8) 0.0171(6) 0.0174(7) -0.0032(6) -0.0073(6) -0.0024(5)
O2 0.0316(8) 0.0215(6) 0.0178(7) 0.0027(5) -0.0065(6) -0.0049(5)
O3 0.0398(10) 0.0234(7) 0.0359(10) -0.0038(7) -0.0016(8) -0.0069(7)
O4 0.0302(9) 0.0296(8) 0.0425(10) -0.0032(7) -0.0075(7) -0.0052(7)
N1 0.0234(8) 0.0161(7) 0.0192(8) -0.0002(6) -0.0047(6) -0.0013(6)
N2 0.0173(7) 0.0153(7) 0.0173(8) -0.0008(5) -0.0048(6) -0.0008(6)
C1 0.0191(9) 0.0223(9) 0.0176(9) -0.0052(7) -0.0017(7) -0.0034(7)
C2 0.0249(10) 0.0219(9) 0.0208(10) -0.0048(7) -0.0042(8) -0.0002(7)
C3 0.0233(10) 0.0341(10) 0.0167(9) -0.0066(8) -0.0031(8) -0.0003(8)
C4 0.0268(10) 0.0367(11) 0.0179(10) -0.0075(8) -0.0012(8) -0.0088(8)
C5 0.0223(9) 0.0263(9) 0.0223(10) -0.0042(7) -0.0001(8) -0.0087(8)
C6 0.0188(8) 0.0220(9) 0.0169(9) -0.0050(7) -0.0023(7) -0.0042(7)
C7 0.0190(9) 0.0190(8) 0.0204(9) -0.0028(7) -0.0018(7) -0.0049(7)
C8 0.0197(9) 0.0242(9) 0.0178(9) -0.0011(7) -0.0030(7) -0.0022(7)
C9 0.0357(11) 0.0271(10) 0.0198(10) 0.0008(8) -0.0066(9) 0.0009(8)

loop_
_atom_type_symbol
_atom_type_description
_atom_type_scat_dispersion_real
_atom_type_scat_dispersion_imag
_atom_type_scat_source
C C 0.0033 0.0016 'International Tables Vol C Tables 4.2.6.8 and 6.1.1.4'
H H 0.0000 0.0000 'International Tables Vol C Tables 4.2.6.8 and 6.1.1.4'
N N 0.0061 0.0033 'International Tables Vol C Tables 4.2.6.8 and 6.1.1.4'
O O 0.0106 0.0060 'International Tables Vol C Tables 4.2.6.8 and 6.1.1.4'
Cl Cl 0.1484 0.1585 'International Tables Vol C Tables 4.2.6.8 and 6.1.1.4'
Cu Cu 0.3201 1.2651 'International Tables Vol C Tables 4.2.6.8 and 6.1.1.4'

loop_
_geom_angle_atom_site_label_1
_geom_angle_atom_site_label_2
_geom_angle_atom_site_label_3
_geom_angle_site_symmetry_1
_geom_angle_site_symmetry_3
_geom_angle
_geom_angle_publ_flag
O1 Cu1 N2 . . 92.17(6) y
O1 Cu1 O2 . . 170.21(6) y
N2 Cu1 O2 . . 81.39(6) y
O1 Cu1 Cl1 . . 93.63(4) y
N2 Cu1 Cl1 . . 173.31(5) y
O2 Cu1 Cl1 . . 93.27(4) y
C1 O1 Cu1 . . 126.91(11) ?
C8 O2 Cu1 . . 112.67(12) ?
HW1 O3 HW2 . . 107(3) ?
HW3 O4 HW4 . . 104(3) ?
C8 N1 N2 . . 114.80(15) ?
C8 N1 H1 . . 123.0(18) ?
N2 N1 H1 . . 122.1(18) ?
C7 N2 N1 . . 119.37(15) ?
C7 N2 Cu1 . . 129.28(12) ?
N1 N2 Cu1 . . 111.15(12) ?
O1 C1 C2 . . 117.80(17) ?
O1 C1 C6 . . 124.33(16) ?
C2 C1 C6 . . 117.88(17) ?
C3 C2 C1 . . 121.67(18) ?
C3 C2 H2 . . 119.2 ?
C1 C2 H2 . . 119.2 ?
C2 C3 C4 . . 120.79(18) ?
C2 C3 H3 . . 119.6 ?
C4 C3 H3 . . 119.6 ?
C5 C4 C3 . . 118.78(18) ?
C5 C4 H4 . . 120.6 ?
C3 C4 H4 . . 120.6 ?
C4 C5 C6 . . 121.80(18) ?
C4 C5 H5 . . 119.1 ?
C6 C5 H5 . . 119.1 ?
C1 C6 C5 . . 119.09(17) ?
C1 C6 C7 . . 123.89(17) ?
C5 C6 C7 . . 117.02(17) ?
N2 C7 C6 . . 122.26(16) ?
N2 C7 H7 . . 118.9 ?
C6 C7 H7 . . 118.9 ?
O2 C8 N1 . . 119.94(16) ?
O2 C8 C9 . . 121.56(18) ?
N1 C8 C9 . . 118.49(17) ?
C8 C9 H9A . . 109.5 ?
C8 C9 H9B . . 109.5 ?
H9A C9 H9B . . 109.5 ?
C8 C9 H9C . . 109.5 ?
H9A C9 H9C . . 109.5 ?
H9B C9 H9C . . 109.5 ?

loop_
_geom_bond_atom_site_label_1
_geom_bond_atom_site_label_2
_geom_bond_site_symmetry_2
_geom_bond_distance
_geom_bond_publ_flag
Cu1 O1 . 1.8951(13) y
Cu1 N2 . 1.9373(15) y
Cu1 O2 . 1.9628(13) y
Cu1 Cl1 . 2.2203(5) y
O1 C1 . 1.333(2) ?
O2 C8 . 1.257(2) ?
O3 HW1 . 0.837(17) ?
O3 HW2 . 0.837(18) ?
O4 HW3 . 0.840(18) ?
O4 HW4 . 0.835(18) ?
N1 C8 . 1.330(2) ?
N1 N2 . 1.384(2) ?
N1 H1 . 0.81(3) ?
N2 C7 . 1.285(2) ?
C1 C2 . 1.406(3) ?
C1 C6 . 1.419(3) ?
C2 C3 . 1.380(3) ?
C2 H2 . 0.9500 ?
C3 C4 . 1.399(3) ?
C3 H3 . 0.9500 ?
C4 C5 . 1.373(3) ?
C4 H4 . 0.9500 ?
C5 C6 . 1.420(3) ?
C5 H5 . 0.9500 ?
C6 C7 . 1.438(2) ?
C7 H7 . 0.9500 ?
C8 C9 . 1.489(3) ?
C9 H9A . 0.9800 ?
C9 H9B . 0.9800 ?
C9 H9C . 0.9800 ?

loop_
_geom_hbond_atom_site_label_D
_geom_hbond_atom_site_label_H
_geom_hbond_atom_site_label_A
_geom_hbond_site_symmetry_A
_geom_hbond_distance_DH
_geom_hbond_distance_HA
_geom_hbond_distance_DA
_geom_hbond_angle_DHA
N1 H1 O3 . 0.81(3) 1.88(3) 2.683(2) 177(3)
O3 HW1 O4 1_645 0.837(17) 1.941(18) 2.777(3) 177(3)
O3 HW2 Cl1 1_545 0.837(18) 2.41(2) 3.2333(18) 168(4)
O4 HW3 O1 2_665 0.840(18) 2.087(19) 2.916(2) 169(3)
O4 HW4 O1 . 0.835(18) 2.43(2) 3.191(2) 153(3)
O4 HW4 Cl1 . 0.835(18) 2.80(3) 3.4648(17) 137(3)
